data_2001510
loop_
_publ_author_name
'Therrien, B.'
'Beauchamp, A. L.'

_publ_section_title
;
 Structures of hexachloroniobate(V) salts of the
 1-methylimidazole/1-methylimidazolium and 2-methylimidazolium cations
;
_journal_issue 7
_journal_name_full 'Acta Crystallographica Section C'
_journal_page_first 1303
_journal_page_last 1307
_journal_paper_doi 10.1107/S0108270192012952
_journal_volume 49
_journal_year 1993
_chemical_formula_sum 'C8 H13 Cl6 N4 Nb'
_chemical_formula_weight 470.84
_space_group_IT_number 2
_space_group_name_Hall '-P 1'
_space_group_name_H-M_alt 'P -1'
_symmetry_cell_setting triclinic
_symmetry_space_group_name_Hall '-P 1'
_symmetry_space_group_name_H-M 'P -1'
_cell_angle_alpha 78.65(2)
_cell_angle_beta 87.02(2)
_cell_angle_gamma 70.04(2)
_cell_formula_units_Z 1
_cell_length_a 7.111(2)
_cell_length_b 8.0420(10)
_cell_length_c 8.045(2)
_cell_measurement_reflns_used 25
_cell_measurement_temperature 200
_cell_measurement_theta_max 12
_cell_measurement_theta_min 10
_cell_volume 423.92(18)
_diffrn_measurement_device 'Enraf-Nonius CAD-4'
_diffrn_measurement_method \w/2\q
_diffrn_radiation_type 'Mo K\=\a'
_diffrn_radiation_wavelength 0.71069
_diffrn_reflns_av_R_equivalents 0.025
_diffrn_reflns_limit_h_max 8
_diffrn_reflns_limit_h_min 0
_diffrn_reflns_limit_k_max 9
_diffrn_reflns_limit_k_min -9
_diffrn_reflns_limit_l_max 9
_diffrn_reflns_limit_l_min -9
_diffrn_reflns_number 1716
_diffrn_reflns_theta_max 25
_diffrn_standards_decay_% 0.8
_diffrn_standards_interval_time 60
_diffrn_standards_number 6
_exptl_absorpt_coefficient_mu 1.626
_exptl_crystal_colour red
_exptl_crystal_density_diffrn 1.844
_exptl_crystal_description 'approximately spherical'
_exptl_crystal_size_rad 0.25
_refine_ls_goodness_of_fit_obs 2.69
_refine_ls_hydrogen_treatment 'H atoms fixed'
_refine_ls_number_parameters 88
_refine_ls_number_reflns 978
_refine_ls_R_factor_obs 0.056
_refine_ls_shift/esd_max 0.01
_refine_ls_structure_factor_coef F
_refine_ls_weighting_details 'w = 1/[\s^2^(F)+0.0001F^2^]'
_refine_ls_weighting_scheme calc
_refine_ls_wR_factor_obs 0.057
_reflns_number_observed 978
_reflns_number_total 1490
_reflns_observed_criterion I>=3\s(I)
_cod_data_source_file cd1013.cif
_cod_data_source_block cd1013_structure_1_of_2
_cod_depositor_comments
;
The following automatic conversions were performed:

'_refine_ls_weighting_scheme' value 'w = 1/[\s^2^(F)+0.0001F^2^]' was
changed to 'calc'. New tag '_refine_ls_weighting_details' was
created. The value of the new tag was set to 'w =
1/[\s^2^(F)+0.0001F^2^]'.

Automatic conversion script
Id: cif_fix_values 3143 2015-03-26 13:38:13Z robertas 
;
_cod_original_cell_volume 424.0(2)
_cod_original_formula_sum 'C8 H13 Cl6 N4 Nb '
_cod_database_code 2001510

loop_
_space_group_symop_id
_space_group_symop_operation_xyz
1 x,y,z
2 -x,-y,-z

loop_
_atom_site_label
_atom_site_fract_x
_atom_site_fract_y
_atom_site_fract_z
_atom_site_U_iso_or_equiv
Nb(1) 0 1.0000 0 .018
Cl(1) .0626(5) .9580(4) .2905(4) .029
Cl(2) -.0608(5) .7263(4) .0407(4) .033
Cl(3) .3421(5) .8500(5) -.0422(4) .035
N(1) .6986(14) .5693(13) .4194(12) .023
N(3) .5970(15) .8275(13) .4994(13) .025
C(2) .5913(19) .7467(17) .3747(16) .028
C(4) .7067(19) .6987(18) .6276(16) .027
C(5) .7696(18) .5373(16) .5810(15) .023
C(6) .727(2) .4340(17) .3131(17) .037
H(2) .528 .800 .273 ?
H(3) .547 .931 .501 ?
H(4) .733 .718 .729 ?
H(5) .842 .431 .642 ?
H(61) .859 .356 .327 ?
H(62) .646 .372 .340 ?
H(63) .713 .488 .202 ?

loop_
_geom_angle_atom_site_label_1
_geom_angle_atom_site_label_2
_geom_angle_atom_site_label_3
_geom_angle
_geom_angle_publ_flag
Cl(1) Nb(1) Cl(2) 90.50(10) yes
Cl(1) Nb(1) Cl(3) 90.10(10) yes
Cl(1) Nb(1) Cl(2i) 89.50(10) yes
Cl(1) Nb(1) Cl(3i) 89.90(10) yes
Cl(2) Nb(1) Cl(3) 90.40(10) yes
Cl(2) Nb(1) Cl(3i) 89.60(10) yes
C(2) N(1) C(5) 108.5(10) yes
C(2) N(1) C(6) 125.4(11) yes
C(5) N(1) C(6) 126.1(11) yes
N(1) C(2) N(3) 109.2(11) yes
C(2) N(3) C(4) 107.0(11) yes
N(3) C(4) C(5) 109.9(12) yes
C(4) C(5) N(1) 105.3(11) yes

loop_
_geom_bond_atom_site_label_1
_geom_bond_atom_site_label_2
_geom_bond_distance
_geom_bond_publ_flag
Nb(1) Cl(1) 2.339(3) yes
Nb(1) Cl(2) 2.343(3) yes
Nb(1) Cl(3) 2.358(4) yes
N(1) C(2) 1.353(16) yes
N(1) C(5) 1.363(15) yes
C(2) N(3) 1.307(16) yes
N(3) C(4) 1.363(17) yes
C(4) C(5) 1.343(18) yes
N(1) C(6) 1.467(16) yes
